data_7104927
loop_
_publ_author_name
'Decken, Andreas'
'Mailman, Aaron'
'Passmore, Jack'

_publ_section_title
;
 The preparation of the MF6- (M = As, Sb) salts of 1,4-benzoquinodal
 bridged bis-1,3,2-dithiazolylium utilizing the cycloaddition and
 oxidative dehydrogenation chemistry of SNSMF6 and observation of a
 hybrid semiquinoidal-thiazyl radical-cation by EPR.
;
_journal_issue 40
_journal_name_full 'Chemical communications (Cambridge, England)'
_journal_page_first 6077
_journal_page_last 6079
_journal_paper_doi 10.1039/b910338d
_journal_year 2009
_chemical_formula_moiety 'C6 H4 N O2 S2, C6 H4 O2, F6 Sb'
_chemical_formula_sum 'C12 H8 F6 N O4 S2 Sb'
_chemical_formula_weight 530.06
_space_group_IT_number 14
_symmetry_cell_setting monoclinic
_symmetry_Int_Tables_number 14
_symmetry_space_group_name_Hall '-P 2ybc'
_symmetry_space_group_name_H-M 'P 1 21/c 1'
_atom_sites_solution_hydrogens difmap
_atom_sites_solution_primary direct
_atom_sites_solution_secondary difmap
_audit_creation_method SHELXL-97
_cell_angle_alpha 90.00
_cell_angle_beta 93.500(1)
_cell_angle_gamma 90.00
_cell_formula_units_Z 4
_cell_length_a 9.0959(5)
_cell_length_b 12.9028(7)
_cell_length_c 14.3415(8)
_cell_measurement_reflns_used 6373
_cell_measurement_temperature 173(1)
_cell_measurement_theta_max 25.627
_cell_measurement_theta_min 2.582
_cell_volume 1680.02(16)
_computing_cell_refinement 'Bruker SMART'
_computing_data_collection 'Bruker SMART'
_computing_data_reduction 'Bruker SAINT'
_computing_molecular_graphics 'Bruker SHELXTL (Sheldrick, 2008)'
_computing_publication_material 'Bruker SHELXTL (Sheldrick, 2008)'
_computing_structure_refinement 'SHELXL-97 (Sheldrick, 2008)'
_computing_structure_solution 'SHELXS-97 (Sheldrick, 2008)'
_diffrn_ambient_temperature 173(1)
_diffrn_measured_fraction_theta_full 0.966
_diffrn_measured_fraction_theta_max 0.966
_diffrn_measurement_device_type 'Bruker AXS SMART1000/P4'
_diffrn_measurement_method 'phi and omega scans'
_diffrn_radiation_monochromator graphite
_diffrn_radiation_probe x-ray
_diffrn_radiation_type MoK\a
_diffrn_radiation_wavelength 0.71073
_diffrn_reflns_av_R_equivalents 0.0233
_diffrn_reflns_av_sigmaI/netI 0.0209
_diffrn_reflns_limit_h_max 9
_diffrn_reflns_limit_h_min -10
_diffrn_reflns_limit_k_max 15
_diffrn_reflns_limit_k_min -15
_diffrn_reflns_limit_l_max 16
_diffrn_reflns_limit_l_min -15
_diffrn_reflns_number 8267
_diffrn_reflns_theta_full 24.98
_diffrn_reflns_theta_max 24.98
_diffrn_reflns_theta_min 2.12
_diffrn_source 'fine-focus sealed tube'
_diffrn_source_type K760
_diffrn_standards_decay_% 0
_diffrn_standards_interval_count 0
_diffrn_standards_interval_time 0
_diffrn_standards_number 0
_exptl_absorpt_coefficient_mu 1.973
_exptl_absorpt_correction_T_max 0.8271
_exptl_absorpt_correction_T_min 0.5058
_exptl_absorpt_correction_type multi-scan
_exptl_absorpt_process_details 'SADABS (Sheldrick, 2004)'
_exptl_crystal_colour Black
_exptl_crystal_density_diffrn 2.096
_exptl_crystal_density_method 'not measured'
_exptl_crystal_description Irregular
_exptl_crystal_F_000 1024
_exptl_crystal_size_max 0.40
_exptl_crystal_size_mid 0.30
_exptl_crystal_size_min 0.10
_refine_diff_density_max 0.702
_refine_diff_density_min -0.268
_refine_diff_density_rms 0.093
_refine_ls_extinction_method none
_refine_ls_goodness_of_fit_ref 1.106
_refine_ls_hydrogen_treatment refall
_refine_ls_matrix_type full
_refine_ls_number_parameters 267
_refine_ls_number_reflns 2856
_refine_ls_number_restraints 0
_refine_ls_restrained_S_all 1.106
_refine_ls_R_factor_all 0.0221
_refine_ls_R_factor_gt 0.0203
_refine_ls_shift/su_max 0.002
_refine_ls_shift/su_mean 0.000
_refine_ls_structure_factor_coef Fsqd
_refine_ls_weighting_details 'calc w=1/[\s^2^(Fo^2^)+(0.0282P)^2^+0.9181P] where P=(Fo^2^+2Fc^2^)/3'
_refine_ls_weighting_scheme calc
_refine_ls_wR_factor_gt 0.0531
_refine_ls_wR_factor_ref 0.0539
_reflns_number_gt 2672
_reflns_number_total 2856
_reflns_threshold_expression 'I > 2\s(I)'
_cod_data_source_file b910338d.txt
_cod_data_source_block jp040304
_cod_original_sg_symbol_H-M 'P 21/c'
_cod_database_code 7104927

loop_
_symmetry_equiv_pos_as_xyz
'x, y, z'
'-x, y+1/2, -z+1/2'
'-x, -y, -z'
'x, -y-1/2, z-1/2'

loop_
_atom_site_label
_atom_site_type_symbol
_atom_site_fract_x
_atom_site_fract_y
_atom_site_fract_z
_atom_site_U_iso_or_equiv
_atom_site_adp_type
_atom_site_occupancy
_atom_site_symmetry_multiplicity
_atom_site_calc_flag
_atom_site_refinement_flags
_atom_site_disorder_assembly
_atom_site_disorder_group
S1 S 1.02599(7) 0.60533(5) 0.84936(5) 0.03351(16) Uani 1 1 d . . .
N N 1.0844(2) 0.66854(17) 0.76306(15) 0.0348(5) Uani 1 1 d . . .
S2 S 1.05456(8) 0.79026(5) 0.76268(4) 0.03221(15) Uani 1 1 d . . .
C3 C 0.9502(3) 0.70503(18) 0.90826(17) 0.0265(5) Uani 1 1 d . . .
C4 C 0.9657(3) 0.80032(19) 0.86343(16) 0.0248(5) Uani 1 1 d . . .
C5 C 0.9124(3) 0.89224(18) 0.90153(17) 0.0273(5) Uani 1 1 d . . .
C6 C 0.8423(3) 0.8831(2) 0.98323(18) 0.0303(5) Uani 1 1 d . . .
C7 C 0.8257(3) 0.7880(2) 1.02745(19) 0.0311(6) Uani 1 1 d . . .
C8 C 0.8781(3) 0.6978(2) 0.99179(18) 0.0298(5) Uani 1 1 d . . .
O1 O 0.8671(2) 0.60183(15) 1.02825(17) 0.0417(5) Uani 1 1 d . . .
O2 O 0.9364(2) 0.97991(15) 0.85306(14) 0.0374(5) Uani 1 1 d . . .
C11 C 0.3790(3) 0.44004(19) 0.79331(17) 0.0303(5) Uani 1 1 d . . .
C12 C 0.4580(3) 0.4189(2) 0.70893(19) 0.0384(6) Uani 1 1 d . . .
C13 C 0.5731(3) 0.4745(2) 0.68862(19) 0.0390(6) Uani 1 1 d . . .
C14 C 0.6295(3) 0.5589(2) 0.74994(18) 0.0355(6) Uani 1 1 d . . .
C15 C 0.5530(3) 0.5776(2) 0.83546(19) 0.0369(6) Uani 1 1 d . . .
C16 C 0.4370(3) 0.5222(2) 0.85601(18) 0.0328(6) Uani 1 1 d . . .
O3 O 0.2678(2) 0.39176(15) 0.80959(13) 0.0405(4) Uani 1 1 d . . .
O4 O 0.7370(2) 0.60955(18) 0.73140(14) 0.0516(5) Uani 1 1 d . . .
Sb Sb 0.353861(17) 0.768436(12) 0.048686(11) 0.02525(8) Uani 1 1 d . . .
F1 F 0.2228(2) 0.66146(16) 0.07372(14) 0.0600(5) Uani 1 1 d . . .
F2 F 0.4814(2) 0.87594(13) 0.02249(12) 0.0517(4) Uani 1 1 d . . .
F3 F 0.30307(19) 0.75499(13) -0.07907(11) 0.0412(4) Uani 1 1 d . . .
F4 F 0.1996(2) 0.86496(14) 0.05556(12) 0.0551(5) Uani 1 1 d . . .
F5 F 0.4018(2) 0.78365(14) 0.17593(11) 0.0514(5) Uani 1 1 d . . .
F6 F 0.50627(18) 0.67310(13) 0.03806(11) 0.0449(4) Uani 1 1 d . . .
H1 H 0.831(3) 0.603(2) 1.065(2) 0.024(9) Uiso 1 1 d . . .
H2 H 0.905(4) 1.024(3) 0.875(2) 0.053(11) Uiso 1 1 d . . .
H6 H 0.810(3) 0.939(2) 1.0101(18) 0.028(7) Uiso 1 1 d . . .
H7 H 0.779(3) 0.782(2) 1.080(2) 0.029(7) Uiso 1 1 d . . .
H12 H 0.426(3) 0.372(3) 0.674(2) 0.046(9) Uiso 1 1 d . . .
H13 H 0.621(3) 0.465(2) 0.6341(19) 0.040(8) Uiso 1 1 d . . .
H15 H 0.586(3) 0.630(2) 0.873(2) 0.045(8) Uiso 1 1 d . . .
H16 H 0.390(3) 0.531(2) 0.9074(19) 0.031(7) Uiso 1 1 d . . .

loop_
_atom_site_aniso_label
_atom_site_aniso_U_11
_atom_site_aniso_U_22
_atom_site_aniso_U_33
_atom_site_aniso_U_23
_atom_site_aniso_U_13
_atom_site_aniso_U_12
S1 0.0340(3) 0.0252(3) 0.0418(4) -0.0044(3) 0.0066(3) 0.0039(3)
N 0.0347(12) 0.0351(12) 0.0351(12) -0.0095(10) 0.0065(9) 0.0010(10)
S2 0.0382(4) 0.0330(3) 0.0263(3) -0.0022(3) 0.0085(3) 0.0027(3)
C3 0.0215(12) 0.0248(12) 0.0329(13) -0.0040(10) -0.0002(10) 0.0020(10)
C4 0.0225(12) 0.0294(12) 0.0228(12) -0.0004(10) 0.0028(9) 0.0027(10)
C5 0.0278(13) 0.0257(12) 0.0282(13) -0.0014(10) 0.0003(10) 0.0016(10)
C6 0.0293(13) 0.0290(13) 0.0331(14) -0.0063(11) 0.0051(11) 0.0034(11)
C7 0.0261(13) 0.0415(15) 0.0265(13) 0.0000(11) 0.0076(11) -0.0003(11)
C8 0.0230(12) 0.0317(13) 0.0347(14) 0.0040(11) 0.0032(10) -0.0014(10)
O1 0.0454(12) 0.0338(11) 0.0478(13) 0.0107(10) 0.0194(11) -0.0004(9)
O2 0.0528(12) 0.0227(9) 0.0379(11) -0.0001(8) 0.0128(9) 0.0026(9)
C11 0.0313(13) 0.0307(13) 0.0287(13) 0.0075(10) 0.0000(10) 0.0031(11)
C12 0.0458(17) 0.0393(15) 0.0301(14) -0.0066(12) 0.0019(12) -0.0014(13)
C13 0.0391(16) 0.0491(16) 0.0295(14) -0.0028(12) 0.0086(12) 0.0023(13)
C14 0.0309(14) 0.0413(15) 0.0344(14) 0.0081(12) 0.0013(11) 0.0003(12)
C15 0.0423(16) 0.0357(15) 0.0325(14) -0.0021(12) 0.0022(12) -0.0046(12)
C16 0.0385(15) 0.0345(14) 0.0261(13) 0.0004(11) 0.0080(11) 0.0025(11)
O3 0.0381(11) 0.0444(11) 0.0386(11) 0.0085(9) -0.0009(8) -0.0116(9)
O4 0.0401(11) 0.0713(15) 0.0436(12) 0.0090(10) 0.0046(9) -0.0160(11)
Sb 0.02661(11) 0.02486(12) 0.02432(11) -0.00047(6) 0.00178(7) 0.00289(6)
F1 0.0457(11) 0.0675(13) 0.0669(12) 0.0163(10) 0.0049(9) -0.0194(9)
F2 0.0583(11) 0.0403(9) 0.0558(11) 0.0070(8) -0.0018(8) -0.0174(8)
F3 0.0436(10) 0.0530(9) 0.0262(8) -0.0043(7) -0.0047(7) 0.0074(7)
F4 0.0524(11) 0.0577(11) 0.0549(11) -0.0119(9) 0.0014(8) 0.0310(9)
F5 0.0597(12) 0.0700(12) 0.0238(8) -0.0041(8) -0.0019(8) 0.0062(9)
F6 0.0430(9) 0.0447(9) 0.0465(9) -0.0033(8) -0.0019(7) 0.0196(8)

loop_
_atom_type_symbol
_atom_type_description
_atom_type_scat_dispersion_real
_atom_type_scat_dispersion_imag
_atom_type_scat_source
C C 0.0033 0.0016 'International Tables Vol C Tables 4.2.6.8 and 6.1.1.4'
H H 0.0000 0.0000 'International Tables Vol C Tables 4.2.6.8 and 6.1.1.4'
N N 0.0061 0.0033 'International Tables Vol C Tables 4.2.6.8 and 6.1.1.4'
O O 0.0106 0.0060 'International Tables Vol C Tables 4.2.6.8 and 6.1.1.4'
F F 0.0171 0.0103 'International Tables Vol C Tables 4.2.6.8 and 6.1.1.4'
S S 0.1246 0.1234 'International Tables Vol C Tables 4.2.6.8 and 6.1.1.4'
Sb Sb -0.5866 1.5461 'International Tables Vol C Tables 4.2.6.8 and 6.1.1.4'

loop_
_geom_angle_atom_site_label_1
_geom_angle_atom_site_label_2
_geom_angle_atom_site_label_3
_geom_angle
_geom_angle_site_symmetry_1
_geom_angle_site_symmetry_3
_geom_angle_publ_flag
N S1 C3 99.32(12) . . ?
S2 N S1 116.14(13) . . ?
N S2 C4 99.31(12) . . ?
C4 C3 C8 121.1(2) . . ?
C4 C3 S1 112.31(19) . . ?
C8 C3 S1 126.6(2) . . ?
C3 C4 C5 121.1(2) . . ?
C3 C4 S2 112.93(18) . . ?
C5 C4 S2 125.98(19) . . ?
O2 C5 C6 127.5(2) . . ?
O2 C5 C4 115.8(2) . . ?
C6 C5 C4 116.7(2) . . ?
C5 C6 C7 122.2(2) . . ?
C5 C6 H6 119.5(17) . . ?
C7 C6 H6 118.3(17) . . ?
C8 C7 C6 121.9(2) . . ?
C8 C7 H7 116.2(17) . . ?
C6 C7 H7 121.9(17) . . ?
O1 C8 C7 126.8(2) . . ?
O1 C8 C3 116.2(2) . . ?
C7 C8 C3 117.0(2) . . ?
C8 O1 H1 111(3) . . ?
C5 O2 H2 111(3) . . ?
O3 C11 C16 121.4(2) . . ?
O3 C11 C12 121.0(2) . . ?
C16 C11 C12 117.6(2) . . ?
C13 C12 C11 121.1(3) . . ?
C13 C12 H12 121(2) . . ?
C11 C12 H12 118(2) . . ?
C12 C13 C14 121.6(3) . . ?
C12 C13 H13 122.3(18) . . ?
C14 C13 H13 116.1(18) . . ?
O4 C14 C15 121.4(3) . . ?
O4 C14 C13 121.4(3) . . ?
C15 C14 C13 117.1(2) . . ?
C16 C15 C14 121.5(3) . . ?
C16 C15 H15 120.7(19) . . ?
C14 C15 H15 117.7(19) . . ?
C15 C16 C11 121.1(2) . . ?
C15 C16 H16 123.6(18) . . ?
C11 C16 H16 115.3(18) . . ?
F5 Sb F2 90.44(8) . . ?
F5 Sb F6 91.08(8) . . ?
F2 Sb F6 89.97(8) . . ?
F5 Sb F3 178.96(7) . . ?
F2 Sb F3 89.49(8) . . ?
F6 Sb F3 89.95(7) . . ?
F5 Sb F1 90.20(8) . . ?
F2 Sb F1 178.95(8) . . ?
F6 Sb F1 90.84(9) . . ?
F3 Sb F1 89.85(8) . . ?
F5 Sb F4 90.55(8) . . ?
F2 Sb F4 89.61(9) . . ?
F6 Sb F4 178.32(7) . . ?
F3 Sb F4 88.42(7) . . ?
F1 Sb F4 89.56(9) . . ?

loop_
_geom_bond_atom_site_label_1
_geom_bond_atom_site_label_2
_geom_bond_distance
_geom_bond_site_symmetry_2
_geom_bond_publ_flag
S1 N 1.600(2) . ?
S1 C3 1.707(2) . ?
N S2 1.594(2) . ?
S2 C4 1.703(2) . ?
C3 C4 1.399(4) . ?
C3 C8 1.403(3) . ?
C4 C5 1.404(3) . ?
C5 O2 1.352(3) . ?
C5 C6 1.373(3) . ?
C6 C7 1.394(4) . ?
C6 H6 0.87(3) . ?
C7 C8 1.368(4) . ?
C7 H7 0.88(3) . ?
C8 O1 1.351(3) . ?
O1 H1 0.64(3) . ?
O2 H2 0.72(3) . ?
C11 O3 1.222(3) . ?
C11 C16 1.467(4) . ?
C11 C12 1.470(4) . ?
C12 C13 1.317(4) . ?
C12 H12 0.83(3) . ?
C13 C14 1.471(4) . ?
C13 H13 0.93(3) . ?
C14 O4 1.219(3) . ?
C14 C15 1.467(4) . ?
C15 C16 1.323(4) . ?
C15 H15 0.90(3) . ?
C16 H16 0.88(3) . ?
Sb F5 1.8606(16) . ?
Sb F2 1.8612(16) . ?
Sb F6 1.8665(15) . ?
Sb F3 1.8700(15) . ?
Sb F1 1.8729(17) . ?
Sb F4 1.8830(15) . ?
